data_2210617
loop_
_publ_author_name
'Zhang, Zheng'
'Zhou, Yi-Li'
'He, Hong-Yin'

_publ_section_title
;
 Poly[\m-isophthalato-lead(II)]
;
_journal_coeditor_code HB2092
_journal_issue 10
_journal_name_full 'Acta Crystallographica Section E'
_journal_page_first m2591
_journal_page_last m2593
_journal_paper_doi 10.1107/S1600536806031941
_journal_volume 62
_journal_year 2006
_chemical_formula_iupac '[Pb (C8 H4 O4)]'
_chemical_formula_moiety 'C8 H4 O4 Pb'
_chemical_formula_sum 'C8 H4 O4 Pb'
_chemical_formula_weight 371.30
_chemical_name_systematic
;
Poly[\m-isophthalato-lead(II)]
;
_space_group_IT_number 14
_symmetry_cell_setting monoclinic
_symmetry_space_group_name_Hall '-P 2yn'
_symmetry_space_group_name_H-M 'P 1 21/n 1'
_atom_sites_solution_hydrogens geom
_atom_sites_solution_primary direct
_atom_sites_solution_secondary difmap
_audit_creation_method SHELXL-97
_cell_angle_alpha 90.00
_cell_angle_beta 98.393(3)
_cell_angle_gamma 90.00
_cell_formula_units_Z 8
_cell_length_a 8.6132(19)
_cell_length_b 11.032(2)
_cell_length_c 17.008(4)
_cell_measurement_temperature 293(2)
_cell_measurement_theta_max 25.0
_cell_measurement_theta_min 2.2
_cell_volume 1598.8(6)
_computing_cell_refinement SMART
_computing_data_collection 'SMART (Bruker, 1997)'
_computing_data_reduction SAINT
_computing_molecular_graphics 'SHELXTL (Bruker, 1997)'
_computing_publication_material SHELXTL
_computing_structure_refinement 'SHELXL97 (Sheldrick, 1997)'
_computing_structure_solution 'SHELXS97 (Sheldrick, 1997)'
_diffrn_ambient_temperature 293(2)
_diffrn_measured_fraction_theta_full 0.996
_diffrn_measured_fraction_theta_max 0.996
_diffrn_measurement_device_type 'Bruker SMART CCD'
_diffrn_measurement_method \w
_diffrn_radiation_monochromator graphite
_diffrn_radiation_source 'fine-focus sealed tube'
_diffrn_radiation_type MoK\a
_diffrn_radiation_wavelength 0.71073
_diffrn_reflns_av_R_equivalents 0.0661
_diffrn_reflns_av_sigmaI/netI 0.0648
_diffrn_reflns_limit_h_max 10
_diffrn_reflns_limit_h_min -10
_diffrn_reflns_limit_k_max 13
_diffrn_reflns_limit_k_min -13
_diffrn_reflns_limit_l_max 20
_diffrn_reflns_limit_l_min -20
_diffrn_reflns_number 11038
_diffrn_reflns_theta_full 25.00
_diffrn_reflns_theta_max 25.00
_diffrn_reflns_theta_min 2.21
_diffrn_standards_decay_% 0
_exptl_absorpt_coefficient_mu 21.078
_exptl_absorpt_correction_T_max 0.570
_exptl_absorpt_correction_T_min 0.073
_exptl_absorpt_correction_type multi-scan
_exptl_absorpt_process_details '(SADABS; Bruker, 1997)'
_exptl_crystal_colour colourless
_exptl_crystal_density_diffrn 3.085
_exptl_crystal_density_method 'not measured'
_exptl_crystal_description needle
_exptl_crystal_F_000 1328
_exptl_crystal_size_max 0.26
_exptl_crystal_size_mid 0.03
_exptl_crystal_size_min 0.03
_refine_diff_density_max 1.339
_refine_diff_density_min -1.770
_refine_ls_extinction_method none
_refine_ls_goodness_of_fit_ref 1.041
_refine_ls_hydrogen_treatment constr
_refine_ls_matrix_type full
_refine_ls_number_parameters 235
_refine_ls_number_reflns 2801
_refine_ls_number_restraints 0
_refine_ls_restrained_S_all 1.041
_refine_ls_R_factor_all 0.0464
_refine_ls_R_factor_gt 0.0353
_refine_ls_shift/su_max 0.001
_refine_ls_shift/su_mean 0.000
_refine_ls_structure_factor_coef Fsqd
_refine_ls_weighting_details 'calc w=1/[\s^2^(Fo^2^)+2.3602P] where P=(Fo^2^+2Fc^2^)/3'
_refine_ls_weighting_scheme calc
_refine_ls_wR_factor_gt 0.0679
_refine_ls_wR_factor_ref 0.0719
_reflns_number_gt 2376
_reflns_number_total 2801
_reflns_threshold_expression I>2\s(I)
_cod_data_source_file hb2092.cif
_cod_data_source_block I
_cod_original_sg_symbol_H-M 'P 21/n'
_cod_database_code 2210617
_cod_database_fobs_code 2210617

loop_
_symmetry_equiv_pos_as_xyz
'x, y, z'
'-x+1/2, y+1/2, -z+1/2'
'-x, -y, -z'
'x-1/2, -y-1/2, z-1/2'

loop_
_atom_site_type_symbol
_atom_site_label
_atom_site_fract_x
_atom_site_fract_y
_atom_site_fract_z
_atom_site_U_iso_or_equiv
_atom_site_adp_type
_atom_site_calc_flag
_atom_site_refinement_flags
_atom_site_occupancy
Pb Pb1 0.14320(5) 0.04554(3) 0.17669(2) 0.02241(12) Uani d . 1
Pb Pb2 0.42294(4) -0.09995(3) 0.37590(2) 0.02192(12) Uani d . 1
O O8 0.5586(8) 0.3161(5) 0.5569(4) 0.0294(16) Uani d . 1
O O7 0.7220(9) 0.4649(6) 0.5477(4) 0.0355(18) Uani d . 1
C C16 0.6370(12) 0.3796(7) 0.5161(6) 0.024(2) Uani d . 1
O O2 0.6620(8) -0.0066(7) 0.4843(4) 0.0381(18) Uani d . 1
O O1 0.6662(9) -0.0249(6) 0.3560(4) 0.0388(19) Uani d . 1
C C1 0.7193(12) 0.0181(8) 0.4233(6) 0.026(2) Uani d . 1
C C2 0.8566(11) 0.1050(8) 0.4289(6) 0.023(2) Uani d . 1
C C4 1.0186(10) 0.2357(7) 0.3619(5) 0.018(2) Uani d . 1
C C3 0.9013(11) 0.1479(8) 0.3587(6) 0.022(2) Uani d . 1
H H3 0.8534 0.1182 0.3099 0.027 Uiso calc R 1
C C7 0.9304(11) 0.1489(8) 0.5010(5) 0.025(2) Uani d . 1
H H7 0.9005 0.1203 0.5480 0.030 Uiso calc R 1
C C5 1.0901(12) 0.2802(8) 0.4352(5) 0.029(2) Uani d . 1
H H5 1.1660 0.3406 0.4376 0.035 Uiso calc R 1
C C6 1.0464(13) 0.2333(9) 0.5039(6) 0.037(3) Uani d . 1
H H6 1.0970 0.2597 0.5530 0.044 Uiso calc R 1
O O3 1.0026(8) 0.2392(5) 0.2199(4) 0.0263(15) Uani d . 1
O O4 1.1338(9) 0.3881(6) 0.2868(4) 0.0348(18) Uani d . 1
C C8 1.0552(10) 0.2899(8) 0.2854(5) 0.021(2) Uani d . 1
O O6 0.3471(8) 0.1909(6) 0.1938(4) 0.0305(16) Uani d . 1
O O5 0.3277(8) 0.1052(5) 0.3101(4) 0.0233(15) Uani d . 1
C C9 0.3892(11) 0.1794(8) 0.2677(6) 0.025(2) Uani d . 1
C C10 0.5102(11) 0.2648(8) 0.3084(5) 0.019(2) Uani d . 1
C C11 0.6049(11) 0.3321(8) 0.2655(6) 0.026(2) Uani d . 1
H H11 0.5964 0.3225 0.2107 0.031 Uiso calc R 1
C C15 0.5231(11) 0.2789(7) 0.3899(5) 0.020(2) Uani d . 1
H H15 0.4603 0.2327 0.4185 0.024 Uiso calc R 1
C C12 0.7122(11) 0.4137(8) 0.3042(5) 0.023(2) Uani d . 1
H H12 0.7766 0.4583 0.2756 0.028 Uiso calc R 1
C C13 0.7231(12) 0.4286(7) 0.3861(6) 0.023(2) Uani d . 1
H H13 0.7942 0.4840 0.4121 0.028 Uiso calc R 1
C C14 0.6282(11) 0.3611(8) 0.4294(5) 0.021(2) Uani d . 1

loop_
_atom_site_aniso_label
_atom_site_aniso_U_11
_atom_site_aniso_U_22
_atom_site_aniso_U_33
_atom_site_aniso_U_12
_atom_site_aniso_U_13
_atom_site_aniso_U_23
Pb1 0.0259(2) 0.0197(2) 0.0201(2) -0.00184(15) -0.00214(16) -0.00029(14)
Pb2 0.0244(2) 0.0210(2) 0.0213(2) -0.00304(15) 0.00619(16) 0.00099(14)
O8 0.043(5) 0.020(4) 0.024(4) -0.003(3) 0.004(3) -0.002(3)
O7 0.046(5) 0.033(4) 0.023(4) -0.013(3) -0.011(3) 0.000(3)
C16 0.032(6) 0.010(5) 0.029(6) -0.005(4) 0.002(5) 0.001(4)
O2 0.033(5) 0.053(5) 0.032(4) -0.010(4) 0.018(4) -0.004(4)
O1 0.039(5) 0.045(5) 0.035(5) -0.020(4) 0.017(4) -0.012(4)
C1 0.026(6) 0.020(5) 0.036(6) 0.007(4) 0.018(5) 0.008(4)
C2 0.022(6) 0.019(5) 0.028(5) 0.003(4) 0.005(4) -0.002(4)
C4 0.016(5) 0.021(5) 0.016(5) -0.001(4) -0.002(4) 0.000(4)
C3 0.021(6) 0.018(5) 0.027(5) 0.008(4) 0.002(4) 0.002(4)
C7 0.017(6) 0.037(6) 0.020(5) -0.005(4) 0.001(4) 0.003(4)
C5 0.037(7) 0.028(6) 0.020(5) -0.003(5) -0.004(5) 0.005(4)
C6 0.041(7) 0.044(7) 0.021(5) -0.010(5) -0.011(5) -0.011(5)
O3 0.037(4) 0.026(4) 0.016(3) -0.002(3) 0.005(3) 0.000(3)
O4 0.037(5) 0.029(4) 0.042(5) -0.013(3) 0.020(4) -0.001(3)
C8 0.010(5) 0.025(5) 0.027(5) 0.008(4) 0.001(4) 0.004(4)
O6 0.030(4) 0.042(4) 0.017(4) -0.014(3) -0.005(3) -0.001(3)
O5 0.026(4) 0.025(4) 0.018(3) -0.003(3) -0.001(3) 0.005(3)
C9 0.023(6) 0.019(5) 0.030(6) 0.007(4) 0.000(5) -0.009(4)
C10 0.014(5) 0.023(5) 0.017(5) 0.001(4) -0.002(4) 0.002(4)
C11 0.030(6) 0.022(5) 0.026(5) 0.006(4) 0.004(5) -0.001(4)
C15 0.018(5) 0.019(5) 0.020(5) 0.007(4) -0.006(4) 0.007(4)
C12 0.023(6) 0.026(5) 0.021(5) -0.004(4) 0.004(4) 0.001(4)
C13 0.027(6) 0.013(5) 0.027(6) -0.009(4) -0.002(5) -0.008(4)
C14 0.026(6) 0.021(5) 0.015(5) 0.002(4) -0.004(4) 0.000(4)

loop_
_atom_type_symbol
_atom_type_description
_atom_type_scat_dispersion_real
_atom_type_scat_dispersion_imag
_atom_type_scat_source
C C 0.0033 0.0016 'International Tables Vol C Tables 4.2.6.8 and 6.1.1.4'
H H 0.0000 0.0000 'International Tables Vol C Tables 4.2.6.8 and 6.1.1.4'
O O 0.0106 0.0060 'International Tables Vol C Tables 4.2.6.8 and 6.1.1.4'
Pb Pb -3.3944 10.1111 'International Tables Vol C Tables 4.2.6.8 and 6.1.1.4'

loop_
_geom_angle_atom_site_label_1
_geom_angle_atom_site_label_2
_geom_angle_atom_site_label_3
_geom_angle_site_symmetry_1
_geom_angle_site_symmetry_3
_geom_angle
O6 Pb1 O7 . 4_565 80.8(2)
O6 Pb1 O8 . 4_565 79.3(2)
O7 Pb1 O8 4_565 4_565 52.1(2)
O6 Pb1 O4 . 2_645 85.1(2)
O7 Pb1 O4 4_565 2_645 83.6(2)
O8 Pb1 O4 4_565 2_645 134.6(2)
O6 Pb1 O3 . 1_455 77.1(2)
O7 Pb1 O3 4_565 1_455 120.2(2)
O8 Pb1 O3 4_565 1_455 69.34(19)
O4 Pb1 O3 2_645 1_455 146.8(2)
O6 Pb1 O5 . . 52.1(2)
O7 Pb1 O5 4_565 . 125.5(2)
O8 Pb1 O5 4_565 . 126.61(19)
O4 Pb1 O5 2_645 . 68.4(2)
O3 Pb1 O5 1_455 . 78.53(19)
Pb2 Pb1 Pb2 2 . 126.726(11)
O1 Pb2 O3 . 2_645 80.7(2)
O1 Pb2 O5 . . 82.1(2)
O3 Pb2 O5 2_645 . 115.00(19)
O1 Pb2 O8 . 3_656 112.7(2)
O3 Pb2 O8 2_645 3_656 69.11(19)
O5 Pb2 O8 . 3_656 165.2(2)
O1 Pb2 O4 . 2_645 84.4(2)
O3 Pb2 O4 2_645 2_645 49.22(18)
O5 Pb2 O4 . 2_645 67.02(19)
O8 Pb2 O4 3_656 2_645 112.58(19)
O1 Pb2 O2 . . 50.4(2)
O3 Pb2 O2 2_645 . 117.0(2)
O5 Pb2 O2 . . 96.9(2)
O8 Pb2 O2 3_656 . 93.2(2)
O4 Pb2 O2 2_645 . 134.4(2)
O1 Pb2 O2 . 3_656 108.8(2)
O3 Pb2 O2 2_645 3_656 160.1(2)
O5 Pb2 O2 . 3_656 84.1(2)
O8 Pb2 O2 3_656 3_656 91.0(2)
O4 Pb2 O2 2_645 3_656 146.5(2)
O2 Pb2 O2 . 3_656 62.9(2)
Pb1 O8 Pb2 4_666 3_656 101.6(2)
O8 C16 O7 . . 120.5(9)
O8 C16 C14 . . 121.5(8)
O7 C16 C14 . . 117.9(8)
O8 C16 Pb1 . 4_666 64.3(5)
O7 C16 Pb1 . 4_666 56.5(5)
C14 C16 Pb1 . 4_666 170.9(6)
C1 O2 Pb2 . . 82.6(6)
C1 O2 Pb2 . 3_656 142.2(6)
Pb2 O2 Pb2 . 3_656 117.1(2)
C1 O1 Pb2 . . 102.6(6)
O2 C1 O1 . . 122.7(9)
O2 C1 C2 . . 119.2(9)
O1 C1 C2 . . 118.2(8)
O2 C1 Pb2 . . 72.0(6)
O1 C1 Pb2 . . 52.1(5)
C2 C1 Pb2 . . 163.3(7)
C7 C2 C3 . . 119.6(9)
C7 C2 C1 . . 122.0(9)
C3 C2 C1 . . 118.2(9)
C3 C4 C5 . . 120.1(8)
C3 C4 C8 . . 118.9(8)
C5 C4 C8 . . 120.7(8)
C2 C3 C4 . . 119.5(9)
C2 C3 H3 . . 120.3
C4 C3 H3 . . 120.3
C6 C7 C2 . . 120.7(9)
C6 C7 H7 . . 119.6
C2 C7 H7 . . 119.6
C6 C5 C4 . . 119.0(9)
C6 C5 H5 . . 120.5
C4 C5 H5 . . 120.5
C7 C6 C5 . . 121.0(9)
C7 C6 H6 . . 119.5
C5 C6 H6 . . 119.5
C8 O3 Pb2 . 2_655 99.4(5)
C8 O3 Pb1 . 1_655 119.1(5)
Pb2 O3 Pb1 2_655 1_655 102.6(2)
C8 O4 Pb1 . 2_655 160.8(6)
C8 O4 Pb2 . 2_655 90.4(5)
Pb1 O4 Pb2 2_655 2_655 103.1(2)
O3 C8 O4 . . 120.7(8)
O3 C8 C4 . . 119.3(8)
O4 C8 C4 . . 119.9(8)
O3 C8 Pb2 . 2_655 56.2(4)
O4 C8 Pb2 . 2_655 64.8(5)
C4 C8 Pb2 . 2_655 171.6(6)
C9 O6 Pb1 . . 98.9(6)
C9 O5 Pb2 . . 132.8(6)
C9 O5 Pb1 . . 85.5(5)
Pb2 O5 Pb1 . . 105.3(2)
O5 C9 O6 . . 123.6(9)
O5 C9 C10 . . 117.8(8)
O6 C9 C10 . . 118.4(8)
O5 C9 Pb1 . . 68.4(5)
O6 C9 Pb1 . . 55.1(5)
C10 C9 Pb1 . . 171.9(6)
C15 C10 C11 . . 119.9(9)
C15 C10 C9 . . 118.9(8)
C11 C10 C9 . . 121.1(8)
C12 C11 C10 . . 120.1(9)
C12 C11 H11 . . 120.0
C10 C11 H11 . . 120.0
C10 C15 C14 . . 120.8(9)
C10 C15 H15 . . 119.6
C14 C15 H15 . . 119.6
C11 C12 C13 . . 119.7(9)
C11 C12 H12 . . 120.2
C13 C12 H12 . . 120.2
C14 C13 C12 . . 120.4(8)
C14 C13 H13 . . 119.8
C12 C13 H13 . . 119.8
C15 C14 C13 . . 119.2(8)
C15 C14 C16 . . 120.6(8)
C13 C14 C16 . . 120.2(8)

loop_
_geom_bond_atom_site_label_1
_geom_bond_atom_site_label_2
_geom_bond_site_symmetry_2
_geom_bond_distance
_geom_bond_publ_flag
Pb1 O6 . 2.365(6) y
Pb1 O7 4_565 2.393(7) y
Pb1 O8 4_565 2.565(6) y
Pb1 O4 2_645 2.597(7) y
Pb1 O3 1_455 2.614(6) y
Pb1 O5 . 2.656(6) y
Pb1 Pb2 2 4.0337(10) ?
Pb1 Pb2 . 4.1807(8) ?
Pb2 O1 . 2.323(7) y
Pb2 O3 2_645 2.553(6) y
Pb2 O5 . 2.604(6) y
Pb2 O8 3_656 2.639(6) y
Pb2 O4 2_645 2.741(7) y
Pb2 O2 . 2.756(7) y
Pb2 O2 3_656 2.842(7) y
Pb2 Pb1 2_545 4.0337(10) ?
C1 O1 . 1.261(12) y
C1 O2 . 1.243(11) y
C8 O3 . 1.269(11) y
C8 O4 . 1.275(10) y
C9 O5 . 1.257(11) y
C9 O6 . 1.263(10) y
C16 O7 . 1.263(11) y
C16 O8 . 1.251(11) y
O8 Pb1 4_666 2.565(6) ?
O8 Pb2 3_656 2.639(6) ?
O7 Pb1 4_666 2.393(7) ?
C16 C14 . 1.481(12) ?
C16 Pb1 4_666 2.846(10) ?
O2 Pb2 3_656 2.842(7) ?
C1 C2 . 1.514(13) ?
C2 C7 . 1.384(13) ?
C2 C3 . 1.390(13) ?
C4 C3 . 1.395(12) ?
C4 C5 . 1.396(12) ?
C4 C8 . 1.507(12) ?
C3 H3 . 0.9300 ?
C7 C6 . 1.361(13) ?
C7 H7 . 0.9300 ?
C5 C6 . 1.380(13) ?
C5 H5 . 0.9300 ?
C6 H6 . 0.9300 ?
O3 Pb2 2_655 2.553(6) ?
O3 Pb1 1_655 2.614(6) ?
O4 Pb1 2_655 2.597(7) ?
O4 Pb2 2_655 2.741(7) ?
C8 Pb2 2_655 3.031(9) ?
C9 C10 . 1.497(12) ?
C10 C15 . 1.383(12) ?
C10 C11 . 1.388(12) ?
C11 C12 . 1.385(13) ?
C11 H11 . 0.9300 ?
C15 C14 . 1.383(12) ?
C15 H15 . 0.9300 ?
C12 C13 . 1.393(12) ?
C12 H12 . 0.9300 ?
C13 C14 . 1.393(13) ?
C13 H13 . 0.9300 ?

loop_
_geom_torsion_atom_site_label_1
_geom_torsion_atom_site_label_2
_geom_torsion_atom_site_label_3
_geom_torsion_atom_site_label_4
_geom_torsion_site_symmetry_1
_geom_torsion_site_symmetry_4
_geom_torsion
Pb1 O8 C16 O7 4_666 . 5.3(9)
Pb2 O8 C16 O7 3_656 . -101.8(10)
Pb1 O8 C16 C14 4_666 . -172.0(8)
Pb2 O8 C16 C14 3_656 . 80.9(12)
Pb1 O7 C16 O8 4_666 . -5.8(10)
Pb1 O7 C16 C14 4_666 . 171.6(7)
O1 Pb2 O2 C1 . . 7.3(5)
O3 Pb2 O2 C1 2_645 . 56.3(6)
O5 Pb2 O2 C1 . . -66.3(6)
O8 Pb2 O2 C1 3_656 . 124.5(5)
O4 Pb2 O2 C1 2_645 . -1.9(7)
O2 Pb2 O2 C1 3_656 . -146.0(7)
O1 Pb2 O2 Pb2 . 3_656 153.4(4)
O3 Pb2 O2 Pb2 2_645 3_656 -157.7(2)
O5 Pb2 O2 Pb2 . 3_656 79.7(3)
O8 Pb2 O2 Pb2 3_656 3_656 -89.5(3)
O4 Pb2 O2 Pb2 2_645 3_656 144.1(2)
O2 Pb2 O2 Pb2 3_656 3_656 0.0
O3 Pb2 O1 C1 2_645 . -144.4(6)
O5 Pb2 O1 C1 . . 98.5(6)
O8 Pb2 O1 C1 3_656 . -81.8(6)
O4 Pb2 O1 C1 2_645 . 166.0(6)
O2 Pb2 O1 C1 . . -7.4(5)
O2 Pb2 O1 C1 3_656 . 17.6(7)
Pb2 O2 C1 O1 . . -12.4(9)
Pb2 O2 C1 O1 3_656 . -138.1(9)
Pb2 O2 C1 C2 . . 166.4(8)
Pb2 O2 C1 C2 3_656 . 40.7(15)
Pb2 O1 C1 O2 . . 15.1(11)
Pb2 O1 C1 C2 . . -163.8(7)
O2 C1 C2 C7 . . 6.5(14)
O1 C1 C2 C7 . . -174.7(9)
Pb2 C1 C2 C7 . . 135(2)
O2 C1 C2 C3 . . -168.9(9)
O1 C1 C2 C3 . . 9.9(13)
Pb2 C1 C2 C3 . . -40(3)
C7 C2 C3 C4 . . -0.8(13)
C1 C2 C3 C4 . . 174.6(8)
C5 C4 C3 C2 . . -0.1(13)
C8 C4 C3 C2 . . -174.3(8)
C3 C2 C7 C6 . . -0.1(15)
C1 C2 C7 C6 . . -175.4(9)
C3 C4 C5 C6 . . 2.0(14)
C8 C4 C5 C6 . . 176.1(9)
C2 C7 C6 C5 . . 2.1(16)
C4 C5 C6 C7 . . -3.0(16)
Pb2 O3 C8 O4 2_655 . -6.0(9)
Pb1 O3 C8 O4 1_655 . 104.2(8)
Pb2 O3 C8 C4 2_655 . 171.6(6)
Pb1 O3 C8 C4 1_655 . -78.2(9)
Pb1 O4 C8 O3 2_655 . -129.3(16)
Pb2 O4 C8 O3 2_655 . 5.5(8)
Pb1 O4 C8 C4 2_655 . 53(2)
Pb2 O4 C8 C4 2_655 . -172.1(7)
C3 C4 C8 O3 . . -13.8(12)
C5 C4 C8 O3 . . 172.1(8)
C3 C4 C8 O4 . . 163.8(8)
C5 C4 C8 O4 . . -10.3(13)
O7 Pb1 O6 C9 4_565 . -151.1(6)
O8 Pb1 O6 C9 4_565 . 155.9(6)
O4 Pb1 O6 C9 2_645 . -66.8(6)
O3 Pb1 O6 C9 1_455 . 84.9(5)
O5 Pb1 O6 C9 . . -0.5(5)
O1 Pb2 O5 C9 . . 19.3(8)
O3 Pb2 O5 C9 2_645 . -56.5(8)
O8 Pb2 O5 C9 3_656 . -159.5(8)
O4 Pb2 O5 C9 2_645 . -67.9(8)
O2 Pb2 O5 C9 . . 67.6(8)
O2 Pb2 O5 C9 3_656 . 129.3(8)
O1 Pb2 O5 Pb1 . . 117.4(3)
O3 Pb2 O5 Pb1 2_645 . 41.6(3)
O8 Pb2 O5 Pb1 3_656 . -61.4(8)
O4 Pb2 O5 Pb1 2_645 . 30.2(2)
O2 Pb2 O5 Pb1 . . 165.7(2)
O2 Pb2 O5 Pb1 3_656 . -132.6(2)
O6 Pb1 O5 C9 . . 0.5(5)
O7 Pb1 O5 C9 4_565 . 37.0(6)
O8 Pb1 O5 C9 4_565 . -28.8(6)
O4 Pb1 O5 C9 2_645 . 101.5(5)
O3 Pb1 O5 C9 1_455 . -82.0(5)
O6 Pb1 O5 Pb2 . . -132.7(3)
O7 Pb1 O5 Pb2 4_565 . -96.2(3)
O8 Pb1 O5 Pb2 4_565 . -162.1(2)
O4 Pb1 O5 Pb2 2_645 . -31.7(2)
O3 Pb1 O5 Pb2 1_455 . 144.7(2)
Pb2 O5 C9 O6 . . 105.8(10)
Pb1 O5 C9 O6 . . -0.8(9)
Pb2 O5 C9 C10 . . -79.0(10)
Pb1 O5 C9 C10 . . 174.3(7)
Pb1 O6 C9 O5 . . 1.0(10)
Pb1 O6 C9 C10 . . -174.2(7)
O6 Pb1 C9 O5 . . -179.1(9)
O7 Pb1 C9 O5 4_565 . -149.8(5)
O8 Pb1 C9 O5 4_565 . 156.6(5)
O4 Pb1 C9 O5 2_645 . -70.2(5)
O3 Pb1 C9 O5 1_455 . 92.0(5)
O5 C9 C10 C15 . . -15.0(13)
O6 C9 C10 C15 . . 160.4(8)
O5 C9 C10 C11 . . 167.2(8)
O6 C9 C10 C11 . . -17.4(13)
C15 C10 C11 C12 . . -0.1(14)
C9 C10 C11 C12 . . 177.7(8)
C11 C10 C15 C14 . . 0.9(13)
C9 C10 C15 C14 . . -177.0(8)
C10 C11 C12 C13 . . -0.7(14)
C11 C12 C13 C14 . . 0.8(14)
C10 C15 C14 C13 . . -0.9(14)
C10 C15 C14 C16 . . 177.5(8)
C12 C13 C14 C15 . . 0.0(14)
C12 C13 C14 C16 . . -178.3(8)
O8 C16 C14 C15 . . 5.1(14)
O7 C16 C14 C15 . . -172.2(9)
O8 C16 C14 C13 . . -176.5(9)
O7 C16 C14 C13 . . 6.1(14)
